data_4132803
loop_
_publ_author_name
'Shang, Ming'
'Chan, Jessica Z.'
'Cao, Min'
'Chang, Yejin'
'Wang, Qifan'
'Cook, Brennan'
'Torker, Sebastian'
'Wasa, Masayuki'

_publ_section_title
;
 C-H Functionalization of Amines via Alkene-Derived Nucleophiles through
 Cooperative Action of Chiral and Achiral Lewis Acid Catalysts:
 Applications in Enantioselective Synthesis.
;
_journal_issue 33
_journal_name_full 'Journal of the American Chemical Society'
_journal_page_first 10593
_journal_page_last 10601
_journal_paper_doi 10.1021/jacs.8b06699
_journal_volume 140
_journal_year 2018
_chemical_absolute_configuration ad
_chemical_formula_moiety 'C24 H32 N2 O3'
_chemical_formula_sum 'C24 H32 N2 O3'
_chemical_formula_weight 396.51
_space_group_crystal_system monoclinic
_space_group_IT_number 4
_space_group_name_Hall 'P 2yb'
_space_group_name_H-M_alt 'P 1 21 1'
_atom_sites_solution_hydrogens mixed
_atom_sites_solution_primary dual
_atom_sites_solution_secondary difmap
_audit_creation_method SHELXL-2016/6
_cell_angle_alpha 90
_cell_angle_beta 101.0730(10)
_cell_angle_gamma 90
_cell_formula_units_Z 2
_cell_length_a 9.6090(4)
_cell_length_b 8.9512(4)
_cell_length_c 12.4737(5)
_cell_measurement_reflns_used 9919
_cell_measurement_temperature 100(2)
_cell_measurement_theta_max 66.65
_cell_measurement_theta_min 3.61
_cell_volume 1052.92(8)
_computing_cell_refinement 'SAINT (Bruker, 2014)'
_computing_data_collection 'APEX2 (Bruker, 2014)'
_computing_data_reduction 'SAINT (Bruker, 2014)'
_computing_molecular_graphics 'Bruker SHELXTL'
_computing_publication_material 'Bruker SHELXTL'
_computing_structure_refinement 'SHELXL-2016/6 (Sheldrick, 2016)'
_computing_structure_solution 'SHELXT 2016/6 (Sheldrick, 2016)'
_diffrn_ambient_temperature 100(2)
_diffrn_measured_fraction_theta_full 0.992
_diffrn_measured_fraction_theta_max 0.992
_diffrn_measurement_device_type 'Bruker Kappa DUO CCD diffractometer'
_diffrn_measurement_method '\f and \w scans'
_diffrn_radiation_monochromator mirrors
_diffrn_radiation_type CuK\a
_diffrn_radiation_wavelength 1.54178
_diffrn_reflns_av_R_equivalents 0.0307
_diffrn_reflns_av_unetI/netI 0.0161
_diffrn_reflns_Laue_measured_fraction_full 0.992
_diffrn_reflns_Laue_measured_fraction_max 0.992
_diffrn_reflns_limit_h_max 11
_diffrn_reflns_limit_h_min -11
_diffrn_reflns_limit_k_max 10
_diffrn_reflns_limit_k_min -10
_diffrn_reflns_limit_l_max 14
_diffrn_reflns_limit_l_min -14
_diffrn_reflns_number 19999
_diffrn_reflns_point_group_measured_fraction_full 0.992
_diffrn_reflns_point_group_measured_fraction_max 0.992
_diffrn_reflns_theta_full 66.644
_diffrn_reflns_theta_max 66.644
_diffrn_reflns_theta_min 3.611
_diffrn_source 'microfocus sealed tube'
_diffrn_source_type 'Incoatec I\uS'
_exptl_absorpt_coefficient_mu 0.653
_exptl_absorpt_correction_T_max 0.7528
_exptl_absorpt_correction_T_min 0.6460
_exptl_absorpt_correction_type multi-scan
_exptl_absorpt_process_details
;
Sheldrick, G.M. (2016). SADABS. Bruker AXS Inc. Madison, WI USA.
;
_exptl_crystal_colour colorless
_exptl_crystal_density_diffrn 1.251
_exptl_crystal_density_meas ?
_exptl_crystal_density_method none
_exptl_crystal_description prism
_exptl_crystal_F_000 428
_exptl_crystal_size_max 0.560
_exptl_crystal_size_mid 0.460
_exptl_crystal_size_min 0.280
_refine_diff_density_max 0.202
_refine_diff_density_min -0.152
_refine_diff_density_rms 0.032
_refine_ls_abs_structure_details
;
 Flack x determined using 1709 quotients [(I+)-(I-)]/[(I+)+(I-)]
 (Parsons, Flack and Wagner, Acta Cryst. B69 (2013) 249-259).
;
_refine_ls_abs_structure_Flack 0.00(4)
_refine_ls_extinction_method none
_refine_ls_goodness_of_fit_ref 1.062
_refine_ls_hydrogen_treatment mixed
_refine_ls_matrix_type full
_refine_ls_number_parameters 274
_refine_ls_number_reflns 3701
_refine_ls_number_restraints 3
_refine_ls_restrained_S_all 1.062
_refine_ls_R_factor_all 0.0265
_refine_ls_R_factor_gt 0.0265
_refine_ls_shift/su_max 0.000
_refine_ls_shift/su_mean 0.000
_refine_ls_structure_factor_coef Fsqd
_refine_ls_weighting_details 'w=1/[\s^2^(Fo^2^)+(0.0418P)^2^+0.2078P] where P=(Fo^2^+2Fc^2^)/3'
_refine_ls_weighting_scheme calc
_refine_ls_wR_factor_gt 0.0684
_refine_ls_wR_factor_ref 0.0684
_reflns_Friedel_coverage 0.868
_reflns_Friedel_fraction_full 0.991
_reflns_Friedel_fraction_max 0.991
_reflns_number_gt 3693
_reflns_number_total 3701
_reflns_threshold_expression 'I > 2\s(I)'
_cod_data_source_file ja8b06699_si_002.cif
_cod_data_source_block C24H32N2O3
_cod_depositor_comments
;
The following automatic conversions were performed:

data item '_exptl_crystal_density_meas' value 'not measured' was
changed to '?' -- the value is perceived as not measured.

Automatic conversion script
Id: cif_fix_values 6909 2019-04-08 15:41:33Z antanas 
;
_cod_original_sg_symbol_H-M 'P 21'
_cod_database_code 4132803
_shelx_shelxl_version_number 2016/6
_shelx_space_group_comment
;
The symmetry employed for this shelxl refinement is uniquely defined
by the following loop, which should always be used as a source of
symmetry information in preference to the above space-group names.
They are only intended as comments.
;
_shelx_estimated_absorpt_t_min 0.711
_shelx_estimated_absorpt_t_max 0.838

loop_
_space_group_symop_operation_xyz
'x, y, z'
'-x, y+1/2, -z'

loop_
_atom_site_label
_atom_site_type_symbol
_atom_site_fract_x
_atom_site_fract_y
_atom_site_fract_z
_atom_site_U_iso_or_equiv
_atom_site_adp_type
_atom_site_occupancy
_atom_site_site_symmetry_order
_atom_site_calc_flag
_atom_site_refinement_flags_posn
_atom_site_refinement_flags_adp
O1 O 0.37777(14) 0.04790(14) 0.36679(10) 0.0193(3) Uani 1 1 d . .
O2 O 0.32334(12) 0.79755(14) 0.87669(10) 0.0180(3) Uani 1 1 d . .
O3 O 0.57611(14) 0.45635(16) 0.94028(12) 0.0244(3) Uani 1 1 d D .
H3O H 0.605(3) 0.401(3) 0.9961(19) 0.034(7) Uiso 1 1 d D .
N1 N 0.14799(14) 0.42660(16) 0.64371(12) 0.0128(3) Uani 1 1 d . .
N2 N 0.50857(14) 0.70375(17) 0.80977(11) 0.0123(3) Uani 1 1 d D .
H2N H 0.532(2) 0.654(2) 0.7575(16) 0.012(5) Uiso 1 1 d D .
C1 C 0.4082(2) -0.1055(2) 0.39482(16) 0.0207(4) Uani 1 1 d . .
H1A H 0.490928 -0.111285 0.454477 0.031 Uiso 1 1 calc R U
H1B H 0.428408 -0.159085 0.330993 0.031 Uiso 1 1 calc R U
H1C H 0.326252 -0.151151 0.418168 0.031 Uiso 1 1 calc R U
C2 C 0.32961(17) 0.13687(19) 0.44234(14) 0.0147(4) Uani 1 1 d . .
C3 C 0.26715(18) 0.2705(2) 0.40177(14) 0.0149(3) Uani 1 1 d . .
H3A H 0.262992 0.295981 0.327286 0.018 Uiso 1 1 calc R U
C4 C 0.21082(17) 0.36701(19) 0.46938(14) 0.0140(4) Uani 1 1 d . .
C5 C 0.21693(17) 0.32945(19) 0.57971(13) 0.0123(3) Uani 1 1 d . .
C6 C 0.28406(17) 0.19650(19) 0.62149(14) 0.0140(3) Uani 1 1 d . .
C7 C 0.34063(18) 0.1008(2) 0.55182(15) 0.0153(3) Uani 1 1 d . .
H7 H 0.386591 0.010975 0.579651 0.018 Uiso 1 1 calc R U
C8 C 0.00875(18) 0.3780(2) 0.66155(14) 0.0174(4) Uani 1 1 d . .
H8A H 0.010530 0.271291 0.682687 0.021 Uiso 1 1 calc R U
H8B H -0.064678 0.392715 0.594957 0.021 Uiso 1 1 calc R U
C9 C -0.01926(18) 0.4773(2) 0.75422(15) 0.0179(4) Uani 1 1 d . .
H9A H -0.081390 0.426550 0.797614 0.021 Uiso 1 1 calc R U
H9B H -0.063858 0.572749 0.725848 0.021 Uiso 1 1 calc R U
C10 C 0.12903(18) 0.5034(2) 0.82259(14) 0.0168(4) Uani 1 1 d . .
H10A H 0.155131 0.422428 0.876744 0.020 Uiso 1 1 calc R U
H10B H 0.133448 0.600119 0.861651 0.020 Uiso 1 1 calc R U
C11 C 0.22831(17) 0.50418(19) 0.73938(13) 0.0127(3) Uani 1 1 d . .
H11 H 0.315625 0.445453 0.769448 0.015 Uiso 1 1 calc R U
C12 C 0.27219(18) 0.66356(19) 0.70621(14) 0.0130(3) Uani 1 1 d . .
H12 H 0.327717 0.651522 0.646673 0.016 Uiso 1 1 calc R U
C13 C 0.37028(18) 0.72971(18) 0.80492(13) 0.0124(3) Uani 1 1 d . .
C14 C 0.61657(17) 0.7167(2) 0.90952(13) 0.0136(3) Uani 1 1 d . .
H14 H 0.567210 0.744191 0.970385 0.016 Uiso 1 1 calc R U
C15 C 0.72292(18) 0.8400(2) 0.90022(13) 0.0143(3) Uani 1 1 d . .
C16 C 0.67546(19) 0.9878(2) 0.88878(15) 0.0186(4) Uani 1 1 d . .
H16 H 0.577896 1.008774 0.885920 0.022 Uiso 1 1 calc R U
C17 C 0.7683(2) 1.1043(2) 0.88155(15) 0.0223(4) Uani 1 1 d . .
H17 H 0.734166 1.204103 0.873850 0.027 Uiso 1 1 calc R U
C18 C 0.9111(2) 1.0750(2) 0.88556(15) 0.0213(4) Uani 1 1 d . .
H18 H 0.975028 1.154562 0.880580 0.026 Uiso 1 1 calc R U
C19 C 0.95977(19) 0.9294(2) 0.89684(14) 0.0202(4) Uani 1 1 d . .
H19 H 1.057398 0.909019 0.899481 0.024 Uiso 1 1 calc R U
C20 C 0.86661(18) 0.8124(2) 0.90436(13) 0.0163(4) Uani 1 1 d . .
H20 H 0.901300 0.712797 0.912387 0.020 Uiso 1 1 calc R U
C21 C 0.3003(2) 0.1548(2) 0.74055(15) 0.0203(4) Uani 1 1 d . .
H21A H 0.318349 0.047252 0.749157 0.030 Uiso 1 1 calc R U
H21B H 0.213049 0.179799 0.766375 0.030 Uiso 1 1 calc R U
H21C H 0.379988 0.210109 0.783388 0.030 Uiso 1 1 calc R U
C22 C 0.14238(19) 0.5109(2) 0.42349(14) 0.0176(4) Uani 1 1 d . .
H22A H 0.046737 0.517807 0.439681 0.026 Uiso 1 1 calc R U
H22B H 0.136605 0.512758 0.344206 0.026 Uiso 1 1 calc R U
H22C H 0.199316 0.595702 0.456779 0.026 Uiso 1 1 calc R U
C23 C 0.14637(18) 0.7650(2) 0.66378(14) 0.0158(3) Uani 1 1 d . .
H23A H 0.098008 0.790208 0.723761 0.024 Uiso 1 1 calc R U
H23B H 0.080200 0.713237 0.606114 0.024 Uiso 1 1 calc R U
H23C H 0.179960 0.856676 0.634169 0.024 Uiso 1 1 calc R U
C24 C 0.68344(18) 0.5629(2) 0.93541(15) 0.0180(4) Uani 1 1 d . .
H24A H 0.736786 0.534083 0.878164 0.022 Uiso 1 1 calc R U
H24B H 0.750644 0.566235 1.006283 0.022 Uiso 1 1 calc R U

loop_
_atom_site_aniso_label
_atom_site_aniso_U_11
_atom_site_aniso_U_22
_atom_site_aniso_U_33
_atom_site_aniso_U_23
_atom_site_aniso_U_13
_atom_site_aniso_U_12
O1 0.0245(6) 0.0170(6) 0.0184(6) -0.0010(5) 0.0092(5) 0.0037(5)
O2 0.0152(6) 0.0193(6) 0.0186(6) -0.0073(5) 0.0013(5) 0.0028(5)
O3 0.0199(6) 0.0249(7) 0.0263(7) 0.0140(6) -0.0012(6) -0.0039(5)
N1 0.0111(7) 0.0135(7) 0.0132(7) -0.0031(6) 0.0010(5) -0.0005(5)
N2 0.0129(7) 0.0143(7) 0.0099(7) -0.0019(6) 0.0025(5) -0.0009(6)
C1 0.0207(9) 0.0161(9) 0.0264(9) -0.0025(8) 0.0069(7) 0.0040(7)
C2 0.0121(8) 0.0156(9) 0.0166(8) -0.0028(7) 0.0035(6) -0.0020(7)
C3 0.0160(8) 0.0172(8) 0.0111(8) 0.0007(7) 0.0020(6) -0.0024(7)
C4 0.0119(8) 0.0145(9) 0.0143(8) -0.0014(7) -0.0005(6) -0.0026(6)
C5 0.0109(7) 0.0125(8) 0.0133(8) -0.0019(7) 0.0016(6) -0.0036(6)
C6 0.0132(8) 0.0131(8) 0.0156(8) 0.0008(7) 0.0024(6) -0.0043(7)
C7 0.0145(8) 0.0112(8) 0.0198(9) 0.0017(7) 0.0022(6) -0.0003(6)
C8 0.0132(8) 0.0205(9) 0.0183(8) -0.0029(7) 0.0028(7) -0.0033(7)
C9 0.0176(8) 0.0185(9) 0.0193(9) -0.0028(7) 0.0078(7) -0.0024(7)
C10 0.0217(9) 0.0166(9) 0.0126(8) -0.0009(7) 0.0045(7) -0.0027(7)
C11 0.0141(8) 0.0120(8) 0.0115(7) -0.0002(6) 0.0009(6) 0.0004(6)
C12 0.0133(8) 0.0129(8) 0.0125(8) -0.0002(6) 0.0014(6) -0.0009(6)
C13 0.0153(8) 0.0083(8) 0.0132(8) 0.0023(6) 0.0019(6) 0.0004(6)
C14 0.0115(8) 0.0188(9) 0.0102(8) -0.0004(7) 0.0020(6) 0.0011(7)
C15 0.0158(8) 0.0197(9) 0.0067(7) -0.0016(6) 0.0005(6) -0.0011(7)
C16 0.0168(8) 0.0214(9) 0.0171(8) 0.0013(7) 0.0019(7) 0.0015(7)
C17 0.0301(10) 0.0179(9) 0.0181(9) -0.0006(7) 0.0025(7) -0.0022(8)
C18 0.0247(9) 0.0250(10) 0.0139(9) -0.0034(7) 0.0029(7) -0.0112(8)
C19 0.0162(8) 0.0293(10) 0.0152(8) -0.0056(8) 0.0032(7) -0.0047(7)
C20 0.0162(8) 0.0206(9) 0.0114(7) -0.0038(7) 0.0009(6) 0.0002(7)
C21 0.0283(10) 0.0168(9) 0.0162(9) 0.0036(7) 0.0053(7) 0.0025(8)
C22 0.0239(9) 0.0152(9) 0.0127(8) 0.0002(7) 0.0011(7) 0.0025(7)
C23 0.0157(8) 0.0148(8) 0.0157(8) 0.0007(7) 0.0001(6) 0.0003(7)
C24 0.0140(8) 0.0201(9) 0.0194(9) 0.0051(7) 0.0023(7) 0.0001(7)

loop_
_atom_type_symbol
_atom_type_description
_atom_type_scat_dispersion_real
_atom_type_scat_dispersion_imag
_atom_type_scat_source
C C 0.0181 0.0091 'International Tables Vol C Tables 4.2.6.8 and 6.1.1.4'
H H 0.0000 0.0000 'International Tables Vol C Tables 4.2.6.8 and 6.1.1.4'
N N 0.0311 0.0180 'International Tables Vol C Tables 4.2.6.8 and 6.1.1.4'
O O 0.0492 0.0322 'International Tables Vol C Tables 4.2.6.8 and 6.1.1.4'

loop_
_geom_angle_atom_site_label_1
_geom_angle_atom_site_label_2
_geom_angle_atom_site_label_3
_geom_angle
C2 O1 C1 117.77(14)
C24 O3 H3O 107.4(18)
C5 N1 C8 116.10(14)
C5 N1 C11 121.06(13)
C8 N1 C11 111.76(13)
C13 N2 C14 124.06(14)
C13 N2 H2N 117.4(14)
C14 N2 H2N 116.3(14)
O1 C1 H1A 109.5
O1 C1 H1B 109.5
H1A C1 H1B 109.5
O1 C1 H1C 109.5
H1A C1 H1C 109.5
H1B C1 H1C 109.5
O1 C2 C7 124.44(16)
O1 C2 C3 115.22(15)
C7 C2 C3 120.33(15)
C4 C3 C2 120.41(15)
C4 C3 H3A 119.8
C2 C3 H3A 119.8
C3 C4 C5 119.86(16)
C3 C4 C22 119.57(15)
C5 C4 C22 120.57(15)
C6 C5 C4 119.67(15)
C6 C5 N1 122.55(15)
C4 C5 N1 117.71(15)
C7 C6 C5 119.52(16)
C7 C6 C21 118.62(16)
C5 C6 C21 121.84(16)
C2 C7 C6 120.14(16)
C2 C7 H7 119.9
C6 C7 H7 119.9
N1 C8 C9 103.99(14)
N1 C8 H8A 111.0
C9 C8 H8A 111.0
N1 C8 H8B 111.0
C9 C8 H8B 111.0
H8A C8 H8B 109.0
C8 C9 C10 103.33(14)
C8 C9 H9A 111.1
C10 C9 H9A 111.1
C8 C9 H9B 111.1
C10 C9 H9B 111.1
H9A C9 H9B 109.1
C9 C10 C11 104.84(14)
C9 C10 H10A 110.8
C11 C10 H10A 110.8
C9 C10 H10B 110.8
C11 C10 H10B 110.8
H10A C10 H10B 108.9
N1 C11 C10 104.45(13)
N1 C11 C12 110.05(13)
C10 C11 C12 114.55(14)
N1 C11 H11 109.2
C10 C11 H11 109.2
C12 C11 H11 109.2
C13 C12 C23 112.13(14)
C13 C12 C11 107.31(14)
C23 C12 C11 113.50(14)
C13 C12 H12 107.9
C23 C12 H12 107.9
C11 C12 H12 107.9
O2 C13 N2 123.33(15)
O2 C13 C12 121.49(15)
N2 C13 C12 115.13(14)
N2 C14 C15 111.66(14)
N2 C14 C24 108.00(14)
C15 C14 C24 114.08(13)
N2 C14 H14 107.6
C15 C14 H14 107.6
C24 C14 H14 107.6
C20 C15 C16 118.26(17)
C20 C15 C14 122.85(16)
C16 C15 C14 118.87(15)
C17 C16 C15 121.15(17)
C17 C16 H16 119.4
C15 C16 H16 119.4
C16 C17 C18 119.96(18)
C16 C17 H17 120.0
C18 C17 H17 120.0
C19 C18 C17 119.60(17)
C19 C18 H18 120.2
C17 C18 H18 120.2
C18 C19 C20 120.45(17)
C18 C19 H19 119.8
C20 C19 H19 119.8
C19 C20 C15 120.58(17)
C19 C20 H20 119.7
C15 C20 H20 119.7
C6 C21 H21A 109.5
C6 C21 H21B 109.5
H21A C21 H21B 109.5
C6 C21 H21C 109.5
H21A C21 H21C 109.5
H21B C21 H21C 109.5
C4 C22 H22A 109.5
C4 C22 H22B 109.5
H22A C22 H22B 109.5
C4 C22 H22C 109.5
H22A C22 H22C 109.5
H22B C22 H22C 109.5
C12 C23 H23A 109.5
C12 C23 H23B 109.5
H23A C23 H23B 109.5
C12 C23 H23C 109.5
H23A C23 H23C 109.5
H23B C23 H23C 109.5
O3 C24 C14 109.66(14)
O3 C24 H24A 109.7
C14 C24 H24A 109.7
O3 C24 H24B 109.7
C14 C24 H24B 109.7
H24A C24 H24B 108.2

loop_
_geom_bond_atom_site_label_1
_geom_bond_atom_site_label_2
_geom_bond_distance
O1 C2 1.380(2)
O1 C1 1.434(2)
O2 C13 1.236(2)
O3 C24 1.415(2)
O3 H3O 0.85(2)
N1 C5 1.427(2)
N1 C8 1.464(2)
N1 C11 1.466(2)
N2 C13 1.339(2)
N2 C14 1.464(2)
N2 H2N 0.854(18)
C1 H1A 0.9800
C1 H1B 0.9800
C1 H1C 0.9800
C2 C7 1.388(3)
C2 C3 1.390(2)
C3 C4 1.388(2)
C3 H3A 0.9500
C4 C5 1.407(2)
C4 C22 1.508(2)
C5 C6 1.405(2)
C6 C7 1.402(3)
C6 C21 1.510(2)
C7 H7 0.9500
C8 C9 1.523(2)
C8 H8A 0.9900
C8 H8B 0.9900
C9 C10 1.532(2)
C9 H9A 0.9900
C9 H9B 0.9900
C10 C11 1.539(2)
C10 H10A 0.9900
C10 H10B 0.9900
C11 C12 1.566(2)
C11 H11 1.0000
C12 C13 1.520(2)
C12 C23 1.523(2)
C12 H12 1.0000
C14 C15 1.524(2)
C14 C24 1.527(2)
C14 H14 1.0000
C15 C20 1.394(2)
C15 C16 1.397(3)
C16 C17 1.386(3)
C16 H16 0.9500
C17 C18 1.389(3)
C17 H17 0.9500
C18 C19 1.383(3)
C18 H18 0.9500
C19 C20 1.393(3)
C19 H19 0.9500
C20 H20 0.9500
C21 H21A 0.9800
C21 H21B 0.9800
C21 H21C 0.9800
C22 H22A 0.9800
C22 H22B 0.9800
C22 H22C 0.9800
C23 H23A 0.9800
C23 H23B 0.9800
C23 H23C 0.9800
C24 H24A 0.9900
C24 H24B 0.9900

loop_
_geom_hbond_atom_site_label_D
_geom_hbond_atom_site_label_H
_geom_hbond_atom_site_label_A
_geom_hbond_distance_DH
_geom_hbond_distance_HA
_geom_hbond_distance_DA
_geom_hbond_angle_DHA
_geom_hbond_site_symmetry_A
O3 H3O O2 0.85(2) 1.85(2) 2.7054(18) 175(3) 2_647
N2 H2N O1 0.854(18) 2.139(19) 2.9855(19) 170.7(19) 2_656

loop_
_geom_torsion_atom_site_label_1
_geom_torsion_atom_site_label_2
_geom_torsion_atom_site_label_3
_geom_torsion_atom_site_label_4
_geom_torsion
C1 O1 C2 C7 16.3(2)
C1 O1 C2 C3 -163.85(15)
O1 C2 C3 C4 178.00(15)
C7 C2 C3 C4 -2.2(2)
C2 C3 C4 C5 0.0(2)
C2 C3 C4 C22 -179.48(15)
C3 C4 C5 C6 2.0(2)
C22 C4 C5 C6 -178.54(15)
C3 C4 C5 N1 -175.27(14)
C22 C4 C5 N1 4.2(2)
C8 N1 C5 C6 -76.47(19)
C11 N1 C5 C6 64.5(2)
C8 N1 C5 C4 100.69(18)
C11 N1 C5 C4 -118.33(17)
C4 C5 C6 C7 -1.8(2)
N1 C5 C6 C7 175.31(15)
C4 C5 C6 C21 176.78(16)
N1 C5 C6 C21 -6.1(2)
O1 C2 C7 C6 -177.86(15)
C3 C2 C7 C6 2.3(2)
C5 C6 C7 C2 -0.3(2)
C21 C6 C7 C2 -178.97(16)
C5 N1 C8 C9 165.36(14)
C11 N1 C8 C9 20.86(19)
N1 C8 C9 C10 -32.52(18)
C8 C9 C10 C11 32.71(18)
C5 N1 C11 C10 -142.80(15)
C8 N1 C11 C10 -0.30(18)
C5 N1 C11 C12 93.78(17)
C8 N1 C11 C12 -123.72(15)
C9 C10 C11 N1 -20.34(17)
C9 C10 C11 C12 100.12(17)
N1 C11 C12 C13 -172.91(13)
C10 C11 C12 C13 69.79(18)
N1 C11 C12 C23 62.63(17)
C10 C11 C12 C23 -54.7(2)
C14 N2 C13 O2 16.3(3)
C14 N2 C13 C12 -161.18(15)
C23 C12 C13 O2 39.1(2)
C11 C12 C13 O2 -86.24(18)
C23 C12 C13 N2 -143.46(15)
C11 C12 C13 N2 91.25(16)
C13 N2 C14 C15 -116.08(17)
C13 N2 C14 C24 117.72(17)
N2 C14 C15 C20 -116.86(17)
C24 C14 C15 C20 5.9(2)
N2 C14 C15 C16 64.2(2)
C24 C14 C15 C16 -172.99(16)
C20 C15 C16 C17 0.1(3)
C14 C15 C16 C17 179.08(15)
C15 C16 C17 C18 0.0(3)
C16 C17 C18 C19 0.0(3)
C17 C18 C19 C20 -0.1(3)
C18 C19 C20 C15 0.3(3)
C16 C15 C20 C19 -0.2(2)
C14 C15 C20 C19 -179.18(15)
N2 C14 C24 O3 -54.14(18)
C15 C14 C24 O3 -178.91(13)
